data_7022819
loop_
_publ_author_name
'Chandrasekhar, Vadapalli'
'Narayanan, Ramakirushnan Suriya'

_publ_section_title
;
 Metalation studies of 3- and 4-pyridyloxycyclophosphazenes:
 metallamacrocycles to coordination polymers.
;
_journal_issue 18
_journal_name_full 'Dalton transactions (Cambridge, England : 2003)'
_journal_page_first 6619
_journal_page_last 6632
_journal_paper_doi 10.1039/c3dt33084b
_journal_volume 42
_journal_year 2013
_chemical_formula_moiety 'C64 H48 Cl8 Cu4 N14 O12 P6, 8(C H Cl3)'
_chemical_formula_sum 'C72 H56 Cl32 Cu4 N14 O12 P6'
_chemical_formula_weight 2883.73
_chemical_name_systematic
;
?
;
_space_group_IT_number 2
_symmetry_cell_setting triclinic
_symmetry_space_group_name_Hall '-P 1'
_symmetry_space_group_name_H-M 'P -1'
_atom_sites_solution_hydrogens geom
_atom_sites_solution_primary direct
_atom_sites_solution_secondary difmap
_audit_creation_method SHELXL-97
_cell_angle_alpha 79.250(3)
_cell_angle_beta 77.262(3)
_cell_angle_gamma 81.256(3)
_cell_formula_units_Z 1
_cell_length_a 13.015(2)
_cell_length_b 13.723(2)
_cell_length_c 15.691(2)
_cell_measurement_reflns_used 2588
_cell_measurement_temperature 100(2)
_cell_measurement_theta_max 24.31
_cell_measurement_theta_min 2.34
_cell_volume 2667.5(7)
_computing_cell_refinement 'Bruker SMART'
_computing_data_collection 'Bruker SMART'
_computing_data_reduction 'Bruker SAINT'
_computing_molecular_graphics 'Bruker SHELXTL'
_computing_publication_material 'Bruker SHELXTL'
_computing_structure_refinement 'SHELXL-97 (Sheldrick, 1997)'
_computing_structure_solution 'SHELXS-97 (Sheldrick, 1990)'
_diffrn_ambient_temperature 100(2)
_diffrn_measured_fraction_theta_full 0.980
_diffrn_measured_fraction_theta_max 0.974
_diffrn_measurement_device_type 'CCD area detector'
_diffrn_measurement_method 'phi and omega scans'
_diffrn_radiation_monochromator graphite
_diffrn_radiation_source 'sealed tube'
_diffrn_radiation_type MoK\a
_diffrn_radiation_wavelength 0.71073
_diffrn_reflns_av_R_equivalents 0.0418
_diffrn_reflns_av_unetI/netI 0.0979
_diffrn_reflns_limit_h_max 15
_diffrn_reflns_limit_h_min -16
_diffrn_reflns_limit_k_max 16
_diffrn_reflns_limit_k_min -13
_diffrn_reflns_limit_l_max 18
_diffrn_reflns_limit_l_min -19
_diffrn_reflns_number 14859
_diffrn_reflns_theta_full 25.00
_diffrn_reflns_theta_max 26.00
_diffrn_reflns_theta_min 2.16
_exptl_absorpt_coefficient_mu 1.740
_exptl_absorpt_correction_T_max 1.00
_exptl_absorpt_correction_T_min 0.361007
_exptl_absorpt_correction_type multi-scan
_exptl_absorpt_process_details sadabs
_exptl_crystal_colour green
_exptl_crystal_density_diffrn 1.795
_exptl_crystal_density_method 'not measured'
_exptl_crystal_description prism
_exptl_crystal_F_000 1432
_exptl_crystal_size_max 0.15
_exptl_crystal_size_mid 0.11
_exptl_crystal_size_min 0.07
_refine_diff_density_max 1.254
_refine_diff_density_min -0.704
_refine_diff_density_rms 0.164
_refine_ls_extinction_method none
_refine_ls_goodness_of_fit_ref 0.981
_refine_ls_hydrogen_treatment constr
_refine_ls_matrix_type full
_refine_ls_number_parameters 631
_refine_ls_number_reflns 10216
_refine_ls_number_restraints 0
_refine_ls_restrained_S_all 0.981
_refine_ls_R_factor_all 0.1019
_refine_ls_R_factor_gt 0.0606
_refine_ls_shift/su_max 0.001
_refine_ls_shift/su_mean 0.000
_refine_ls_structure_factor_coef Fsqd
_refine_ls_weighting_details 'calc w=1/[\s^2^(Fo^2^)+(0.0902P)^2^+0.0000P] where P=(Fo^2^+2Fc^2^)/3'
_refine_ls_weighting_scheme calc
_refine_ls_wR_factor_gt 0.1427
_refine_ls_wR_factor_ref 0.1737
_reflns_number_gt 6626
_reflns_number_total 10216
_reflns_threshold_expression >2sigma(I)
_cod_data_source_file c3dt33084b.txt
_cod_data_source_block 908590
_cod_depositor_comments
;
The following automatic conversions were performed:

'_symmetry_cell_setting' value 'Triclinic' changed to 'triclinic'
according to /home/saulius/struct/CIF-dictionaries/cif_core.dic
dictionary named 'cif_core.dic' version 2.4.2 from 2011-04-26.

Automatic conversion script
Id: cif_fix_values 1891 2012-01-12 08:04:46Z andrius 
;
_cod_original_cell_volume 2667.6(7)
_cod_original_formula_sum 'C72 H56 Cl32 Cu4 N14 O12 P6 '
_cod_database_code 7022819

loop_
_symmetry_equiv_pos_as_xyz
'x, y, z'
'-x, -y, -z'

loop_
_atom_site_label
_atom_site_type_symbol
_atom_site_fract_x
_atom_site_fract_y
_atom_site_fract_z
_atom_site_U_iso_or_equiv
_atom_site_adp_type
_atom_site_occupancy
_atom_site_symmetry_multiplicity
_atom_site_calc_flag
_atom_site_refinement_flags
C1 C 0.8453(5) 0.0144(5) 0.6909(4) 0.0172(13) Uani 1 1 d .
C2 C 0.9105(5) -0.0381(5) 0.7469(4) 0.0182(13) Uani 1 1 d .
H2 H 0.9603 -0.0051 0.7636 0.022 Uiso 1 1 calc R
C3 C 0.8352(5) -0.1818(5) 0.7523(4) 0.0200(14) Uani 1 1 d .
H3 H 0.8323 -0.2511 0.7731 0.024 Uiso 1 1 calc R
C4 C 0.7679(5) -0.1329(5) 0.6967(4) 0.0246(15) Uani 1 1 d .
H4 H 0.7187 -0.1674 0.6809 0.029 Uiso 1 1 calc R
C5 C 0.7744(5) -0.0319(5) 0.6644(4) 0.0224(15) Uani 1 1 d .
H5 H 0.7308 0.0040 0.6250 0.027 Uiso 1 1 calc R
C7 C 1.1636(5) -0.2302(5) 0.9673(4) 0.0198(14) Uani 1 1 d .
H7 H 1.1635 -0.1604 0.9479 0.024 Uiso 1 1 calc R
C8 C 1.0973(5) -0.3765(5) 0.9721(4) 0.0203(14) Uani 1 1 d .
H8 H 1.0485 -0.4113 0.9560 0.024 Uiso 1 1 calc R
C9 C 1.1655(5) -0.4290(5) 1.0248(4) 0.0288(16) Uani 1 1 d .
H9 H 1.1641 -0.4987 1.0440 0.035 Uiso 1 1 calc R
C11 C 0.7661(5) 0.2788(5) 0.9793(4) 0.0188(14) Uani 1 1 d .
C12 C 0.9362(5) -0.2003(5) 1.1727(4) 0.0194(14) Uani 1 1 d .
H12 H 0.9427 -0.1316 1.1513 0.023 Uiso 1 1 calc R
C13 C 0.8836(5) -0.3499(4) 1.1594(4) 0.0193(14) Uani 1 1 d .
H13 H 0.8526 -0.3873 1.1285 0.023 Uiso 1 1 calc R
C14 C 0.9217(5) -0.3972(5) 1.2334(4) 0.0227(15) Uani 1 1 d .
H14 H 0.9162 -0.4664 1.2528 0.027 Uiso 1 1 calc R
C15 C 0.7652(5) 0.3800(5) 0.9510(4) 0.0237(15) Uani 1 1 d .
H15 H 0.7169 0.4149 0.9153 0.028 Uiso 1 1 calc R
C16 C 0.6126(5) 0.0452(4) 0.8993(4) 0.0173(13) Uani 1 1 d .
C17 C 0.6926(4) -0.0067(5) 0.9402(4) 0.0172(13) Uani 1 1 d .
H17 H 0.7460 0.0276 0.9499 0.021 Uiso 1 1 calc R
C18 C 0.6202(5) -0.1548(4) 0.9515(4) 0.0176(13) Uani 1 1 d .
H18 H 0.6232 -0.2252 0.9685 0.021 Uiso 1 1 calc R
C19 C 0.5381(5) -0.1033(5) 0.9115(4) 0.0208(14) Uani 1 1 d .
H19 H 0.4842 -0.1382 0.9033 0.025 Uiso 1 1 calc R
C20 C 0.5350(5) -0.0024(5) 0.8838(4) 0.0204(14) Uani 1 1 d .
H20 H 0.4806 0.0335 0.8549 0.024 Uiso 1 1 calc R
C21 C 0.6584(5) 0.5521(4) 0.7110(4) 0.0202(14) Uani 1 1 d .
C22 C 0.6417(6) 0.5972(5) 0.7848(5) 0.0303(17) Uani 1 1 d .
H22 H 0.6836 0.5748 0.8287 0.036 Uiso 1 1 calc R
C23 C 0.5615(6) 0.6770(5) 0.7935(5) 0.0351(18) Uani 1 1 d .
H23 H 0.5459 0.7072 0.8454 0.042 Uiso 1 1 calc R
C24 C 0.5045(6) 0.7122(5) 0.7266(5) 0.0324(17) Uani 1 1 d .
H24 H 0.4504 0.7667 0.7326 0.039 Uiso 1 1 calc R
C25 C 0.5264(5) 0.6685(5) 0.6526(5) 0.0282(16) Uani 1 1 d .
H25 H 0.4886 0.6949 0.6065 0.034 Uiso 1 1 calc R
C26 C 0.6033(5) 0.5854(4) 0.6423(4) 0.0181(13) Uani 1 1 d .
C27 C 0.6259(5) 0.5367(5) 0.5620(4) 0.0212(14) Uani 1 1 d .
C28 C 0.6348(5) 0.5914(5) 0.4764(4) 0.0257(15) Uani 1 1 d .
H28 H 0.6234 0.6622 0.4694 0.031 Uiso 1 1 calc R
C29 C 0.6595(5) 0.5460(5) 0.4025(4) 0.0288(17) Uani 1 1 d .
H29 H 0.6649 0.5851 0.3453 0.035 Uiso 1 1 calc R
C30 C 0.6764(5) 0.4428(5) 0.4119(4) 0.0275(16) Uani 1 1 d .
H30 H 0.6949 0.4112 0.3607 0.033 Uiso 1 1 calc R
C31 C 0.6667(5) 0.3846(5) 0.4961(4) 0.0255(15) Uani 1 1 d .
H31 H 0.6767 0.3137 0.5033 0.031 Uiso 1 1 calc R
C32 C 0.6418(5) 0.4343(5) 0.5684(4) 0.0176(13) Uani 1 1 d .
C33 C 0.5714(6) 0.9058(5) 0.3508(4) 0.0279(16) Uani 1 1 d .
H33 H 0.6321 0.9031 0.2992 0.033 Uiso 1 1 calc R
C34 C 0.5843(5) 0.5716(5) 0.1549(4) 0.0240(15) Uani 1 1 d .
H34 H 0.5186 0.5560 0.1993 0.029 Uiso 1 1 calc R
C35 C 0.0283(5) 0.3252(5) 0.4208(5) 0.0288(16) Uani 1 1 d .
H35 H 0.0437 0.3297 0.3550 0.035 Uiso 1 1 calc R
C36 C 0.8163(5) 0.0984(5) 0.3686(4) 0.0241(15) Uani 1 1 d .
H36 H 0.8604 0.1553 0.3516 0.029 Uiso 1 1 calc R
C6AA C 1.0253(4) 0.2452(4) 0.7532(4) 0.0165(13) Uani 1 1 d .
C10C C 1.0324(5) 0.3456(5) 0.7202(4) 0.0246(15) Uani 1 1 d .
H10C H 1.0069 0.3772 0.6684 0.030 Uiso 1 1 calc R
Cl1 Cl 1.07471(13) -0.31541(12) 0.76318(10) 0.0246(4) Uani 1 1 d .
Cl2 Cl 0.95536(11) -0.08088(11) 0.94288(10) 0.0179(3) Uani 1 1 d .
Cl3 Cl 0.83780(12) -0.30602(11) 0.95977(10) 0.0197(3) Uani 1 1 d .
Cl4 Cl 0.72813(12) -0.06882(12) 1.13951(10) 0.0237(4) Uani 1 1 d .
Cl5 Cl 0.6223(2) 0.87780(16) 0.44840(15) 0.0650(7) Uani 1 1 d .
Cl6 Cl 0.50256(15) 1.02594(14) 0.34063(15) 0.0450(5) Uani 1 1 d .
Cl7 Cl 0.48842(15) 0.81580(14) 0.34947(13) 0.0379(5) Uani 1 1 d .
Cl8 Cl 0.61346(13) 0.68793(12) 0.16611(11) 0.0264(4) Uani 1 1 d .
Cl9 Cl 0.55917(13) 0.57264(13) 0.04778(11) 0.0314(4) Uani 1 1 d .
Cl10 Cl 0.68726(13) 0.47636(12) 0.17670(11) 0.0291(4) Uani 1 1 d .
Cl11 Cl 0.14859(15) 0.32866(16) 0.45580(15) 0.0482(5) Uani 1 1 d .
Cl12 Cl -0.06341(15) 0.42633(14) 0.44934(12) 0.0384(5) Uani 1 1 d .
Cl13 Cl -0.02174(14) 0.21131(13) 0.46829(12) 0.0338(4) Uani 1 1 d .
Cl14 Cl 0.69289(14) 0.13823(13) 0.43251(12) 0.0344(4) Uani 1 1 d .
Cl15 Cl 0.79934(14) 0.06135(14) 0.27151(11) 0.0322(4) Uani 1 1 d .
Cl16 Cl 0.88283(13) -0.00121(13) 0.43191(11) 0.0305(4) Uani 1 1 d .
Cu1 Cu 0.99824(6) -0.20976(6) 0.86166(5) 0.0185(2) Uani 1 1 d .
Cu2 Cu 0.80203(6) -0.17557(5) 1.04067(5) 0.01722(19) Uani 1 1 d .
N1 N 0.8181(4) 0.3012(4) 0.6690(3) 0.0170(11) Uani 1 1 d .
N2 N 0.8055(4) 0.1629(4) 0.8169(3) 0.0184(11) Uani 1 1 d .
N3 N 0.6573(4) 0.3222(4) 0.8080(3) 0.0213(12) Uani 1 1 d .
N4 N 0.9036(4) -0.1362(4) 0.7780(3) 0.0195(12) Uani 1 1 d .
N5 N 1.0970(4) -0.2778(4) 0.9425(3) 0.0164(11) Uani 1 1 d .
N6 N 0.8891(4) -0.2517(4) 1.1294(3) 0.0185(11) Uani 1 1 d .
N7 N 0.6949(4) -0.1067(4) 0.9663(3) 0.0195(12) Uani 1 1 d .
O1 O 0.7419(3) 0.4725(3) 0.7028(3) 0.0184(9) Uani 1 1 d .
O2 O 0.6249(3) 0.3763(3) 0.6533(3) 0.0192(10) Uani 1 1 d .
O3 O 0.8515(3) 0.1145(3) 0.6579(3) 0.0194(10) Uani 1 1 d .
O4 O 0.9843(3) 0.1856(3) 0.7086(3) 0.0176(9) Uani 1 1 d .
O5 O 0.6956(3) 0.2238(3) 0.9593(3) 0.0180(9) Uani 1 1 d .
O6AA O 0.6048(3) 0.1492(3) 0.8739(3) 0.0201(10) Uani 1 1 d .
P1 P 0.71372(12) 0.36226(12) 0.71062(11) 0.0170(4) Uani 1 1 d .
P2 P 0.85947(12) 0.19546(12) 0.71656(10) 0.0170(4) Uani 1 1 d .
P3 P 0.69617(12) 0.21727(12) 0.85873(10) 0.0170(4) Uani 1 1 d .

loop_
_atom_site_aniso_label
_atom_site_aniso_U_11
_atom_site_aniso_U_22
_atom_site_aniso_U_33
_atom_site_aniso_U_23
_atom_site_aniso_U_13
_atom_site_aniso_U_12
C1 0.012(3) 0.018(3) 0.020(3) -0.002(3) -0.004(2) 0.003(3)
C2 0.014(3) 0.019(3) 0.020(3) -0.002(3) -0.004(3) 0.002(3)
C3 0.024(4) 0.011(3) 0.025(3) 0.002(3) -0.006(3) -0.004(3)
C4 0.026(4) 0.023(4) 0.029(4) -0.007(3) -0.014(3) 0.002(3)
C5 0.021(3) 0.020(4) 0.024(4) -0.002(3) -0.007(3) 0.006(3)
C7 0.022(3) 0.016(3) 0.020(3) -0.001(3) -0.007(3) 0.005(3)
C8 0.015(3) 0.017(3) 0.030(4) -0.006(3) -0.004(3) 0.000(3)
C9 0.038(4) 0.012(3) 0.039(4) -0.003(3) -0.020(3) 0.006(3)
C11 0.013(3) 0.026(4) 0.015(3) -0.004(3) -0.001(2) 0.003(3)
C12 0.020(3) 0.016(3) 0.018(3) -0.003(3) 0.001(3) 0.008(3)
C13 0.019(3) 0.012(3) 0.027(4) 0.002(3) -0.008(3) -0.001(3)
C14 0.017(3) 0.015(3) 0.037(4) 0.000(3) -0.013(3) 0.001(3)
C15 0.034(4) 0.010(3) 0.030(4) -0.001(3) -0.020(3) 0.007(3)
C16 0.017(3) 0.012(3) 0.021(3) 0.001(3) -0.004(3) 0.000(3)
C17 0.008(3) 0.026(4) 0.020(3) -0.008(3) -0.005(2) -0.001(3)
C18 0.021(3) 0.008(3) 0.023(3) 0.000(3) -0.004(3) -0.003(3)
C19 0.023(3) 0.019(4) 0.021(3) -0.001(3) -0.010(3) 0.001(3)
C20 0.017(3) 0.026(4) 0.022(3) -0.007(3) -0.013(3) 0.001(3)
C21 0.024(3) 0.010(3) 0.024(3) 0.002(3) -0.006(3) 0.001(3)
C22 0.041(4) 0.012(3) 0.040(4) 0.000(3) -0.015(3) -0.004(3)
C23 0.048(5) 0.019(4) 0.038(4) -0.008(3) -0.004(4) -0.006(3)
C24 0.031(4) 0.010(3) 0.054(5) -0.003(3) -0.011(4) 0.007(3)
C25 0.024(4) 0.019(4) 0.042(4) 0.001(3) -0.012(3) 0.001(3)
C26 0.017(3) 0.012(3) 0.023(3) 0.004(3) -0.003(3) -0.006(3)
C27 0.014(3) 0.019(3) 0.031(4) 0.004(3) -0.010(3) -0.004(3)
C28 0.025(4) 0.021(4) 0.034(4) 0.003(3) -0.017(3) -0.003(3)
C29 0.024(4) 0.033(4) 0.029(4) 0.012(3) -0.015(3) -0.009(3)
C30 0.020(4) 0.042(5) 0.024(4) -0.011(3) -0.007(3) -0.005(3)
C31 0.015(3) 0.029(4) 0.035(4) -0.006(3) -0.009(3) -0.003(3)
C32 0.013(3) 0.020(3) 0.021(3) 0.002(3) -0.010(3) 0.001(3)
C33 0.036(4) 0.017(4) 0.029(4) -0.001(3) -0.005(3) -0.003(3)
C34 0.020(3) 0.030(4) 0.022(3) -0.007(3) -0.005(3) 0.003(3)
C35 0.026(4) 0.031(4) 0.031(4) -0.006(3) -0.010(3) -0.001(3)
C36 0.032(4) 0.014(3) 0.027(4) -0.006(3) -0.011(3) 0.004(3)
C6AA 0.010(3) 0.016(3) 0.025(3) -0.001(3) -0.007(3) -0.003(2)
C10C 0.023(4) 0.018(4) 0.032(4) 0.003(3) -0.014(3) 0.004(3)
Cl1 0.0285(9) 0.0191(8) 0.0269(9) -0.0069(7) -0.0104(7) 0.0063(7)
Cl2 0.0187(8) 0.0124(8) 0.0233(8) -0.0036(6) -0.0081(6) 0.0029(6)
Cl3 0.0218(8) 0.0144(8) 0.0237(8) -0.0034(6) -0.0072(6) -0.0001(6)
Cl4 0.0194(8) 0.0276(9) 0.0262(9) -0.0101(7) -0.0103(6) 0.0066(7)
Cl5 0.116(2) 0.0349(12) 0.0627(15) 0.0113(10) -0.0598(15) -0.0272(13)
Cl6 0.0316(10) 0.0241(10) 0.0811(15) -0.0085(10) -0.0180(10) 0.0023(8)
Cl7 0.0411(11) 0.0290(10) 0.0479(12) -0.0111(9) -0.0101(9) -0.0091(8)
Cl8 0.0243(9) 0.0251(9) 0.0318(9) -0.0082(7) -0.0109(7) 0.0037(7)
Cl9 0.0311(10) 0.0342(10) 0.0335(10) -0.0094(8) -0.0146(8) -0.0008(8)
Cl10 0.0309(9) 0.0227(9) 0.0329(10) -0.0010(7) -0.0115(7) 0.0020(7)
Cl11 0.0304(11) 0.0507(13) 0.0692(15) -0.0096(11) -0.0179(10) -0.0101(9)
Cl12 0.0378(11) 0.0314(11) 0.0438(11) -0.0007(8) -0.0103(9) -0.0002(8)
Cl13 0.0395(11) 0.0269(10) 0.0368(10) 0.0031(8) -0.0143(8) -0.0097(8)
Cl14 0.0301(10) 0.0297(10) 0.0445(11) -0.0144(8) -0.0094(8) 0.0063(8)
Cl15 0.0321(10) 0.0380(11) 0.0300(10) -0.0092(8) -0.0111(8) -0.0031(8)
Cl16 0.0276(9) 0.0296(10) 0.0324(10) -0.0013(8) -0.0087(7) 0.0026(7)
Cu1 0.0195(4) 0.0139(4) 0.0233(4) -0.0036(3) -0.0097(3) 0.0029(3)
Cu2 0.0166(4) 0.0131(4) 0.0228(4) -0.0017(3) -0.0092(3) 0.0020(3)
N1 0.019(3) 0.010(3) 0.021(3) 0.002(2) -0.008(2) 0.001(2)
N2 0.017(3) 0.017(3) 0.020(3) -0.002(2) -0.006(2) 0.004(2)
N3 0.022(3) 0.013(3) 0.030(3) -0.005(2) -0.011(2) 0.005(2)
N4 0.016(3) 0.023(3) 0.022(3) -0.008(2) -0.006(2) 0.000(2)
N5 0.016(3) 0.014(3) 0.020(3) -0.007(2) -0.005(2) 0.005(2)
N6 0.013(3) 0.020(3) 0.024(3) -0.006(2) -0.007(2) -0.002(2)
N7 0.020(3) 0.014(3) 0.026(3) -0.002(2) -0.007(2) -0.004(2)
O1 0.014(2) 0.014(2) 0.027(2) -0.0011(18) -0.0082(18) -0.0003(18)
O2 0.017(2) 0.017(2) 0.024(2) 0.0026(18) -0.0118(18) 0.0013(18)
O3 0.021(2) 0.015(2) 0.025(2) -0.0034(19) -0.0118(19) 0.0015(18)
O4 0.012(2) 0.017(2) 0.027(2) -0.0047(18) -0.0087(18) -0.0005(17)
O5 0.013(2) 0.017(2) 0.024(2) -0.0007(18) -0.0070(18) -0.0001(18)
O6AA 0.022(2) 0.010(2) 0.027(2) 0.0031(18) -0.0088(19) 0.0024(18)
P1 0.0152(8) 0.0142(8) 0.0218(9) 0.0000(7) -0.0086(7) 0.0009(6)
P2 0.0152(8) 0.0138(8) 0.0216(9) -0.0002(7) -0.0080(7) 0.0027(6)
P3 0.0169(8) 0.0127(8) 0.0214(9) -0.0015(7) -0.0073(7) 0.0018(6)

loop_
_atom_type_symbol
_atom_type_description
_atom_type_scat_dispersion_real
_atom_type_scat_dispersion_imag
_atom_type_scat_source
C C 0.0033 0.0016 'International Tables Vol C Tables 4.2.6.8 and 6.1.1.4'
H H 0.0000 0.0000 'International Tables Vol C Tables 4.2.6.8 and 6.1.1.4'
N N 0.0061 0.0033 'International Tables Vol C Tables 4.2.6.8 and 6.1.1.4'
O O 0.0106 0.0060 'International Tables Vol C Tables 4.2.6.8 and 6.1.1.4'
P P 0.1023 0.0942 'International Tables Vol C Tables 4.2.6.8 and 6.1.1.4'
Cu Cu 0.3201 1.2651 'International Tables Vol C Tables 4.2.6.8 and 6.1.1.4'
Cl Cl 0.1484 0.1585 'International Tables Vol C Tables 4.2.6.8 and 6.1.1.4'

loop_
_geom_angle_atom_site_label_1
_geom_angle_atom_site_label_2
_geom_angle_atom_site_label_3
_geom_angle
_geom_angle_site_symmetry_1
_geom_angle_site_symmetry_3
C5 C1 O3 117.6(5) . .
C5 C1 C2 121.0(6) . .
O3 C1 C2 121.3(5) . .
N4 C2 C1 120.3(6) . .
N4 C2 H2 119.8 . .
C1 C2 H2 119.8 . .
N4 C3 C4 123.0(6) . .
N4 C3 H3 118.5 . .
C4 C3 H3 118.5 . .
C3 C4 C5 118.3(6) . .
C3 C4 H4 120.8 . .
C5 C4 H4 120.8 . .
C1 C5 C4 118.2(6) . .
C1 C5 H5 120.9 . .
C4 C5 H5 120.9 . .
N5 C7 C11 122.2(6) . 2_757
N5 C7 H7 118.9 . .
C11 C7 H7 118.9 2_757 .
N5 C8 C9 122.6(6) . .
N5 C8 H8 118.7 . .
C9 C8 H8 118.7 . .
C15 C9 C8 119.3(6) 2_757 .
C15 C9 H9 120.4 2_757 .
C8 C9 H9 120.4 . .
C15 C11 C7 119.3(6) . 2_757
C15 C11 O5 122.2(5) . .
C7 C11 O5 118.5(6) 2_757 .
N6 C12 C6AA 121.4(6) . 2_757
N6 C12 H12 119.3 . .
C6AA C12 H12 119.3 2_757 .
N6 C13 C14 121.7(6) . .
N6 C13 H13 119.2 . .
C14 C13 H13 119.2 . .
C13 C14 C10C 120.9(6) . 2_757
C13 C14 H14 119.5 . .
C10C C14 H14 119.5 2_757 .
C9 C15 C11 118.7(6) 2_757 .
C9 C15 H15 120.6 2_757 .
C11 C15 H15 120.6 . .
C20 C16 C17 121.3(6) . .
C20 C16 O6AA 116.8(5) . .
C17 C16 O6AA 121.9(5) . .
N7 C17 C16 119.9(6) . .
N7 C17 H17 120.0 . .
C16 C17 H17 120.0 . .
N7 C18 C19 121.0(6) . .
N7 C18 H18 119.5 . .
C19 C18 H18 119.5 . .
C20 C19 C18 120.1(6) . .
C20 C19 H19 120.0 . .
C18 C19 H19 120.0 . .
C16 C20 C19 117.9(6) . .
C16 C20 H20 121.0 . .
C19 C20 H20 121.0 . .
C22 C21 C26 123.2(6) . .
C22 C21 O1 117.2(5) . .
C26 C21 O1 119.4(5) . .
C21 C22 C23 118.3(7) . .
C21 C22 H22 120.9 . .
C23 C22 H22 120.9 . .
C24 C23 C22 120.2(7) . .
C24 C23 H23 119.9 . .
C22 C23 H23 119.9 . .
C25 C24 C23 119.9(6) . .
C25 C24 H24 120.0 . .
C23 C24 H24 120.0 . .
C24 C25 C26 122.0(6) . .
C24 C25 H25 119.0 . .
C26 C25 H25 119.0 . .
C21 C26 C25 116.2(6) . .
C21 C26 C27 121.7(5) . .
C25 C26 C27 122.0(6) . .
C32 C27 C28 116.5(6) . .
C32 C27 C26 121.1(6) . .
C28 C27 C26 122.4(6) . .
C29 C28 C27 122.1(6) . .
C29 C28 H28 118.9 . .
C27 C28 H28 118.9 . .
C28 C29 C30 119.5(6) . .
C28 C29 H29 120.2 . .
C30 C29 H29 120.2 . .
C29 C30 C31 120.6(6) . .
C29 C30 H30 119.7 . .
C31 C30 H30 119.7 . .
C32 C31 C30 117.4(6) . .
C32 C31 H31 121.3 . .
C30 C31 H31 121.3 . .
C27 C32 C31 123.8(6) . .
C27 C32 O2 118.4(5) . .
C31 C32 O2 117.7(6) . .
Cl6 C33 Cl5 110.9(4) . .
Cl6 C33 Cl7 110.8(4) . .
Cl5 C33 Cl7 109.9(4) . .
Cl6 C33 H33 108.4 . .
Cl5 C33 H33 108.4 . .
Cl7 C33 H33 108.4 . .
Cl8 C34 Cl10 111.5(4) . .
Cl8 C34 Cl9 111.3(4) . .
Cl10 C34 Cl9 110.0(3) . .
Cl8 C34 H34 108.0 . .
Cl10 C34 H34 108.0 . .
Cl9 C34 H34 108.0 . .
Cl12 C35 Cl13 111.3(4) . .
Cl12 C35 Cl11 110.3(4) . .
Cl13 C35 Cl11 109.4(4) . .
Cl12 C35 H35 108.6 . .
Cl13 C35 H35 108.6 . .
Cl11 C35 H35 108.6 . .
Cl15 C36 Cl14 110.8(4) . .
Cl15 C36 Cl16 110.2(3) . .
Cl14 C36 Cl16 109.7(4) . .
Cl15 C36 H36 108.7 . .
Cl14 C36 H36 108.7 . .
Cl16 C36 H36 108.7 . .
C12 C6AA C10C 121.1(6) 2_757 .
C12 C6AA O4 118.0(5) 2_757 .
C10C C6AA O4 120.8(5) . .
C14 C10C C6AA 116.5(6) 2_757 .
C14 C10C H10C 121.7 2_757 .
C6AA C10C H10C 121.7 . .
Cu1 Cl2 Cu2 88.00(6) . .
Cu2 Cl3 Cu1 85.79(5) . .
N5 Cu1 N4 177.3(2) . .
N5 Cu1 Cl1 89.82(14) . .
N4 Cu1 Cl1 90.49(15) . .
N5 Cu1 Cl2 89.08(14) . .
N4 Cu1 Cl2 89.95(15) . .
Cl1 Cu1 Cl2 165.73(7) . .
N5 Cu1 Cl3 92.00(15) . .
N4 Cu1 Cl3 90.61(15) . .
Cl1 Cu1 Cl3 102.01(6) . .
Cl2 Cu1 Cl3 92.25(6) . .
N7 Cu2 N6 171.0(2) . .
N7 Cu2 Cl4 87.60(15) . .
N6 Cu2 Cl4 88.58(15) . .
N7 Cu2 Cl3 89.75(15) . .
N6 Cu2 Cl3 91.76(15) . .
Cl4 Cu2 Cl3 164.54(7) . .
N7 Cu2 Cl2 93.78(15) . .
N6 Cu2 Cl2 95.01(15) . .
Cl4 Cu2 Cl2 101.44(6) . .
Cl3 Cu2 Cl2 93.93(6) . .
P1 N1 P2 121.7(3) . .
P3 N2 P2 121.1(3) . .
P3 N3 P1 121.5(3) . .
C3 N4 C2 119.0(5) . .
C3 N4 Cu1 121.8(4) . .
C2 N4 Cu1 119.2(4) . .
C7 N5 C8 117.9(5) . .
C7 N5 Cu1 122.9(4) . .
C8 N5 Cu1 119.3(4) . .
C13 N6 C12 118.3(5) . .
C13 N6 Cu2 121.1(4) . .
C12 N6 Cu2 119.2(4) . .
C18 N7 C17 119.8(5) . .
C18 N7 Cu2 121.8(4) . .
C17 N7 Cu2 118.0(4) . .
C21 O1 P1 119.2(4) . .
C32 O2 P1 118.9(4) . .
C1 O3 P2 123.7(4) . .
C6AA O4 P2 118.5(4) . .
C11 O5 P3 120.1(4) . .
C16 O6AA P3 126.8(4) . .
N1 P1 N3 118.2(3) . .
N1 P1 O2 112.4(3) . .
N3 P1 O2 105.2(3) . .
N1 P1 O1 105.9(3) . .
N3 P1 O1 111.1(3) . .
O2 P1 O1 103.3(2) . .
N1 P2 N2 117.3(3) . .
N1 P2 O4 110.5(3) . .
N2 P2 O4 109.0(2) . .
N1 P2 O3 107.8(2) . .
N2 P2 O3 110.7(3) . .
O4 P2 O3 100.3(2) . .
N2 P3 O6AA 111.2(3) . .
N2 P3 N3 117.6(3) . .
O6AA P3 N3 107.3(3) . .
N2 P3 O5 109.3(2) . .
O6AA P3 O5 99.1(2) . .
N3 P3 O5 110.8(3) . .

loop_
_geom_bond_atom_site_label_1
_geom_bond_atom_site_label_2
_geom_bond_distance
_geom_bond_site_symmetry_2
C1 C5 1.369(9) .
C1 O3 1.383(7) .
C1 C2 1.385(8) .
C2 N4 1.353(8) .
C2 H2 0.9500 .
C3 N4 1.330(8) .
C3 C4 1.385(8) .
C3 H3 0.9500 .
C4 C5 1.393(9) .
C4 H4 0.9500 .
C5 H5 0.9500 .
C7 N5 1.321(8) .
C7 C11 1.389(8) 2_757
C7 H7 0.9500 .
C8 N5 1.347(8) .
C8 C9 1.377(8) .
C8 H8 0.9500 .
C9 C15 1.356(9) 2_757
C9 H9 0.9500 .
C11 C15 1.375(9) .
C11 C7 1.389(8) 2_757
C11 O5 1.393(7) .
C12 N6 1.352(8) .
C12 C6AA 1.371(8) 2_757
C12 H12 0.9500 .
C13 N6 1.349(8) .
C13 C14 1.375(8) .
C13 H13 0.9500 .
C14 C10C 1.378(9) 2_757
C14 H14 0.9500 .
C15 C9 1.356(9) 2_757
C15 H15 0.9500 .
C16 C20 1.368(8) .
C16 C17 1.379(8) .
C16 O6AA 1.403(7) .
C17 N7 1.354(8) .
C17 H17 0.9500 .
C18 N7 1.338(8) .
C18 C19 1.391(8) .
C18 H18 0.9500 .
C19 C20 1.369(9) .
C19 H19 0.9500 .
C20 H20 0.9500 .
C21 C22 1.373(9) .
C21 C26 1.394(8) .
C21 O1 1.421(7) .
C22 C23 1.397(9) .
C22 H22 0.9500 .
C23 C24 1.390(10) .
C23 H23 0.9500 .
C24 C25 1.360(10) .
C24 H24 0.9500 .
C25 C26 1.407(8) .
C25 H25 0.9500 .
C26 C27 1.487(9) .
C27 C32 1.376(9) .
C27 C28 1.400(9) .
C28 C29 1.371(10) .
C28 H28 0.9500 .
C29 C30 1.385(10) .
C29 H29 0.9500 .
C30 C31 1.402(9) .
C30 H30 0.9500 .
C31 C32 1.385(9) .
C31 H31 0.9500 .
C32 O2 1.409(7) .
C33 Cl6 1.750(7) .
C33 Cl5 1.756(7) .
C33 Cl7 1.765(7) .
C33 H33 1.0000 .
C34 Cl8 1.744(7) .
C34 Cl10 1.767(6) .
C34 Cl9 1.779(6) .
C34 H34 1.0000 .
C35 Cl12 1.744(7) .
C35 Cl13 1.755(7) .
C35 Cl11 1.780(7) .
C35 H35 1.0000 .
C36 Cl15 1.762(6) .
C36 Cl14 1.764(6) .
C36 Cl16 1.765(6) .
C36 H36 1.0000 .
C6AA C12 1.371(8) 2_757
C6AA C10C 1.388(8) .
C6AA O4 1.398(7) .
C10C C14 1.378(9) 2_757
C10C H10C 0.9500 .
Cl1 Cu1 2.2802(17) .
Cl2 Cu1 2.3002(16) .
Cl2 Cu2 2.5923(17) .
Cl3 Cu2 2.3167(17) .
Cl3 Cu1 2.6716(17) .
Cl4 Cu2 2.2886(17) .
Cu1 N5 2.012(5) .
Cu1 N4 2.025(5) .
Cu2 N7 2.025(5) .
Cu2 N6 2.027(5) .
N1 P1 1.563(5) .
N1 P2 1.577(5) .
N2 P3 1.568(5) .
N2 P2 1.587(5) .
N3 P3 1.578(5) .
N3 P1 1.579(5) .
O1 P1 1.587(4) .
O2 P1 1.585(4) .
O3 P2 1.598(4) .
O4 P2 1.589(4) .
O5 P3 1.595(4) .
O6AA P3 1.572(4) .

loop_
_geom_torsion_atom_site_label_1
_geom_torsion_atom_site_label_2
_geom_torsion_atom_site_label_3
_geom_torsion_atom_site_label_4
_geom_torsion
_geom_torsion_site_symmetry_1
_geom_torsion_site_symmetry_4
C5 C1 C2 N4 -1.4(9) . .
O3 C1 C2 N4 -179.5(5) . .
N4 C3 C4 C5 1.7(10) . .
O3 C1 C5 C4 179.5(5) . .
C2 C1 C5 C4 1.3(9) . .
C3 C4 C5 C1 -1.4(9) . .
N5 C8 C9 C15 0.6(10) . 2_757
N6 C13 C14 C10C -0.3(10) . 2_757
C7 C11 C15 C9 1.0(9) 2_757 2_757
O5 C11 C15 C9 178.3(6) . 2_757
C20 C16 C17 N7 -0.4(9) . .
O6AA C16 C17 N7 177.7(5) . .
N7 C18 C19 C20 2.3(9) . .
C17 C16 C20 C19 1.0(9) . .
O6AA C16 C20 C19 -177.2(5) . .
C18 C19 C20 C16 -1.9(9) . .
C26 C21 C22 C23 3.7(10) . .
O1 C21 C22 C23 178.7(6) . .
C21 C22 C23 C24 -3.3(11) . .
C22 C23 C24 C25 0.4(11) . .
C23 C24 C25 C26 2.3(11) . .
C22 C21 C26 C25 -1.1(10) . .
O1 C21 C26 C25 -176.0(5) . .
C22 C21 C26 C27 177.9(6) . .
O1 C21 C26 C27 3.0(9) . .
C24 C25 C26 C21 -2.0(10) . .
C24 C25 C26 C27 179.0(6) . .
C21 C26 C27 C32 42.8(9) . .
C25 C26 C27 C32 -138.3(6) . .
C21 C26 C27 C28 -135.7(6) . .
C25 C26 C27 C28 43.3(9) . .
C32 C27 C28 C29 -0.9(9) . .
C26 C27 C28 C29 177.6(6) . .
C27 C28 C29 C30 -0.1(10) . .
C28 C29 C30 C31 1.2(10) . .
C29 C30 C31 C32 -1.3(9) . .
C28 C27 C32 C31 0.8(9) . .
C26 C27 C32 C31 -177.7(6) . .
C28 C27 C32 O2 -174.7(5) . .
C26 C27 C32 O2 6.7(8) . .
C30 C31 C32 C27 0.3(9) . .
C30 C31 C32 O2 175.8(5) . .
C12 C6AA C10C C14 -0.9(9) 2_757 2_757
O4 C6AA C10C C14 -177.1(5) . 2_757
Cu2 Cl2 Cu1 N5 -90.77(15) . .
Cu2 Cl2 Cu1 N4 91.79(15) . .
Cu2 Cl2 Cu1 Cl1 -176.4(2) . .
Cu2 Cl2 Cu1 Cl3 1.19(5) . .
Cu2 Cl3 Cu1 N5 87.82(14) . .
Cu2 Cl3 Cu1 N4 -91.31(15) . .
Cu2 Cl3 Cu1 Cl1 178.06(5) . .
Cu2 Cl3 Cu1 Cl2 -1.33(5) . .
Cu1 Cl3 Cu2 N7 94.96(15) . .
Cu1 Cl3 Cu2 N6 -93.96(15) . .
Cu1 Cl3 Cu2 Cl4 175.0(2) . .
Cu1 Cl3 Cu2 Cl2 1.19(5) . .
Cu1 Cl2 Cu2 N7 -91.38(15) . .
Cu1 Cl2 Cu2 N6 90.74(15) . .
Cu1 Cl2 Cu2 Cl4 -179.69(5) . .
Cu1 Cl2 Cu2 Cl3 -1.37(6) . .
C4 C3 N4 C2 -1.8(9) . .
C4 C3 N4 Cu1 178.6(5) . .
C1 C2 N4 C3 1.6(9) . .
C1 C2 N4 Cu1 -178.8(4) . .
N5 Cu1 N4 C3 157(4) . .
Cl1 Cu1 N4 C3 60.7(5) . .
Cl2 Cu1 N4 C3 -133.6(5) . .
Cl3 Cu1 N4 C3 -41.4(5) . .
N5 Cu1 N4 C2 -23(4) . .
Cl1 Cu1 N4 C2 -119.0(4) . .
Cl2 Cu1 N4 C2 46.7(4) . .
Cl3 Cu1 N4 C2 139.0(4) . .
C11 C7 N5 C8 1.2(9) 2_757 .
C11 C7 N5 Cu1 -177.7(4) 2_757 .
C9 C8 N5 C7 -1.6(9) . .
C9 C8 N5 Cu1 177.4(5) . .
N4 Cu1 N5 C7 24(4) . .
Cl1 Cu1 N5 C7 120.5(5) . .
Cl2 Cu1 N5 C7 -45.2(5) . .
Cl3 Cu1 N5 C7 -137.5(4) . .
N4 Cu1 N5 C8 -155(4) . .
Cl1 Cu1 N5 C8 -58.4(4) . .
Cl2 Cu1 N5 C8 135.9(4) . .
Cl3 Cu1 N5 C8 43.6(4) . .
C14 C13 N6 C12 1.8(9) . .
C14 C13 N6 Cu2 -164.6(5) . .
C6AA C12 N6 C13 -2.0(8) 2_757 .
C6AA C12 N6 Cu2 164.7(4) 2_757 .
N7 Cu2 N6 C13 57.5(15) . .
Cl4 Cu2 N6 C13 122.5(5) . .
Cl3 Cu2 N6 C13 -42.0(5) . .
Cl2 Cu2 N6 C13 -136.1(4) . .
N7 Cu2 N6 C12 -108.8(13) . .
Cl4 Cu2 N6 C12 -43.8(4) . .
Cl3 Cu2 N6 C12 151.7(4) . .
Cl2 Cu2 N6 C12 57.6(4) . .
C19 C18 N7 C17 -1.7(9) . .
C19 C18 N7 Cu2 170.5(4) . .
C16 C17 N7 C18 0.8(9) . .
C16 C17 N7 Cu2 -171.8(4) . .
N6 Cu2 N7 C18 -50.4(15) . .
Cl4 Cu2 N7 C18 -115.5(5) . .
Cl3 Cu2 N7 C18 49.3(5) . .
Cl2 Cu2 N7 C18 143.2(5) . .
N6 Cu2 N7 C17 122.0(12) . .
Cl4 Cu2 N7 C17 56.9(4) . .
Cl3 Cu2 N7 C17 -138.4(4) . .
Cl2 Cu2 N7 C17 -44.4(4) . .
C22 C21 O1 P1 111.7(6) . .
C26 C21 O1 P1 -73.0(6) . .
C27 C32 O2 P1 -78.8(6) . .
C31 C32 O2 P1 105.4(5) . .
C5 C1 O3 P2 137.1(5) . .
C2 C1 O3 P2 -44.7(7) . .
C12 C6AA O4 P2 106.9(5) 2_757 .
C10C C6AA O4 P2 -76.8(6) . .
C15 C11 O5 P3 61.5(7) . .
C7 C11 O5 P3 -121.2(5) 2_757 .
C20 C16 O6AA P3 -161.3(4) . .
C17 C16 O6AA P3 20.6(8) . .
P2 N1 P1 N3 7.9(5) . .
P2 N1 P1 O2 -114.9(4) . .
P2 N1 P1 O1 133.1(3) . .
P3 N3 P1 N1 -7.3(5) . .
P3 N3 P1 O2 119.1(4) . .
P3 N3 P1 O1 -129.8(3) . .
C32 O2 P1 N1 -66.0(5) . .
C32 O2 P1 N3 164.1(4) . .
C32 O2 P1 O1 47.6(5) . .
C21 O1 P1 N1 162.0(4) . .
C21 O1 P1 N3 -68.5(5) . .
C21 O1 P1 O2 43.7(4) . .
P1 N1 P2 N2 -12.6(5) . .
P1 N1 P2 O4 -138.3(3) . .
P1 N1 P2 O3 113.1(4) . .
P3 N2 P2 N1 17.2(5) . .
P3 N2 P2 O4 143.5(3) . .
P3 N2 P2 O3 -107.1(4) . .
C6AA O4 P2 N1 67.3(5) . .
C6AA O4 P2 N2 -62.9(5) . .
C6AA O4 P2 O3 -179.2(4) . .
C1 O3 P2 N1 -156.9(4) . .
C1 O3 P2 N2 -27.4(5) . .
C1 O3 P2 O4 87.5(4) . .
P2 N2 P3 O6AA 107.5(4) . .
P2 N2 P3 N3 -16.6(5) . .
P2 N2 P3 O5 -144.1(3) . .
C16 O6AA P3 N2 35.8(5) . .
C16 O6AA P3 N3 165.6(5) . .
C16 O6AA P3 O5 -79.1(5) . .
P1 N3 P3 N2 11.6(5) . .
P1 N3 P3 O6AA -114.5(4) . .
P1 N3 P3 O5 138.3(3) . .
C11 O5 P3 N2 63.8(5) . .
C11 O5 P3 O6AA -179.8(4) . .
C11 O5 P3 N3 -67.3(5) . .
